data_7221658
loop_
_publ_author_name
'Zhang, Zhong'
'Feng, Yan-Fang'
'Wei, Qiu-Yu'
'Hu, Kun'
'Chen, Zi-Lu'
'Liang, Fu-Pei'

_publ_section_title
;
 Metal-controlled structural variations of coordination architectures
 constructed from flexible 1H-benzimidazole-1-propionic acid
;
_journal_issue 35
_journal_name_full CrystEngComm
_journal_page_first 6724
_journal_paper_doi 10.1039/C5CE01250C
_journal_volume 17
_journal_year 2015
_chemical_formula_moiety 'C20 H19 Ag N4 O4, 2(H2 O)'
_chemical_formula_sum 'C20 H23 Ag N4 O6'
_chemical_formula_weight 523.29
_space_group_crystal_system monoclinic
_space_group_IT_number 15
_symmetry_space_group_name_Hall '-C 2yc'
_symmetry_space_group_name_H-M 'C 1 2/c 1'
_atom_sites_solution_hydrogens geom
_atom_sites_solution_primary direct
_atom_sites_solution_secondary difmap
_audit_creation_method SHELXL-97
_audit_update_record
;
2015-06-13 deposited with the CCDC.
2015-07-27 downloaded from the CCDC.
;
_cell_angle_alpha 90.00
_cell_angle_beta 121.64(4)
_cell_angle_gamma 90.00
_cell_formula_units_Z 4
_cell_length_a 24.081(8)
_cell_length_b 6.4039(8)
_cell_length_c 16.283(4)
_cell_measurement_reflns_used 1641
_cell_measurement_temperature 294(2)
_cell_measurement_theta_max 29.07
_cell_measurement_theta_min 2.93
_cell_volume 2137.8(13)
_computing_cell_refinement 'Bruker SAINT'
_computing_data_collection 'Bruker APEX2'
_computing_data_reduction 'Bruker SAINT'
_computing_molecular_graphics 'Bruker SHELXTL'
_computing_publication_material 'Bruker SHELXTL'
_computing_structure_refinement 'SHELXL-97 (Sheldrick, 2008)'
_computing_structure_solution 'SHELXS-97 (Sheldrick, 2008)'
_diffrn_ambient_temperature 294(2)
_diffrn_measured_fraction_theta_full 0.999
_diffrn_measured_fraction_theta_max 0.999
_diffrn_measurement_device_type 'Bruker APEX-II CCD'
_diffrn_measurement_method '\f and \w scans'
_diffrn_radiation_monochromator graphite
_diffrn_radiation_source 'fine-focus sealed tube'
_diffrn_radiation_type MoK\a
_diffrn_radiation_wavelength 0.71073
_diffrn_reflns_av_R_equivalents 0.0548
_diffrn_reflns_av_sigmaI/netI 0.0459
_diffrn_reflns_limit_h_max 26
_diffrn_reflns_limit_h_min -28
_diffrn_reflns_limit_k_max 7
_diffrn_reflns_limit_k_min -7
_diffrn_reflns_limit_l_max 19
_diffrn_reflns_limit_l_min -17
_diffrn_reflns_number 6839
_diffrn_reflns_theta_full 24.97
_diffrn_reflns_theta_max 24.97
_diffrn_reflns_theta_min 2.94
_exptl_absorpt_coefficient_mu 0.987
_exptl_absorpt_correction_T_max 0.952
_exptl_absorpt_correction_T_min 0.707
_exptl_absorpt_correction_type multi-scan
_exptl_absorpt_process_details 'SADABS(Sheldrick, 1996)'
_exptl_crystal_colour colorless
_exptl_crystal_density_diffrn 1.626
_exptl_crystal_density_method 'not measured'
_exptl_crystal_description stick
_exptl_crystal_F_000 1064
_exptl_crystal_size_max 0.24
_exptl_crystal_size_mid 0.11
_exptl_crystal_size_min 0.09
_refine_diff_density_max 1.054
_refine_diff_density_min -0.375
_refine_diff_density_rms 0.079
_refine_ls_extinction_method none
_refine_ls_goodness_of_fit_ref 1.092
_refine_ls_hydrogen_treatment constr
_refine_ls_matrix_type full
_refine_ls_number_parameters 145
_refine_ls_number_reflns 1887
_refine_ls_number_restraints 1
_refine_ls_restrained_S_all 1.093
_refine_ls_R_factor_all 0.0976
_refine_ls_R_factor_gt 0.0655
_refine_ls_shift/su_max 0.000
_refine_ls_shift/su_mean 0.000
_refine_ls_structure_factor_coef Fsqd
_refine_ls_weighting_details 'calc w=1/[\s^2^(Fo^2^)+(0.1000P)^2^+1.6000P] where P=(Fo^2^+2Fc^2^)/3'
_refine_ls_weighting_scheme calc
_refine_ls_wR_factor_gt 0.1829
_refine_ls_wR_factor_ref 0.2105
_reflns_number_gt 1195
_reflns_number_total 1887
_reflns_threshold_expression >2sigma(I)
_cod_data_source_file c5ce01250c2.cif
_cod_data_source_block 334
_cod_depositor_comments 'Adding full bibliography for 7221656--7221661.cif.'
_cod_original_cell_volume 2137.9(9)
_cod_original_sg_symbol_H-M 'C 2/c'
_cod_database_code 7221658

loop_
_symmetry_equiv_pos_as_xyz
'x, y, z'
'-x, y, -z+1/2'
'x+1/2, y+1/2, z'
'-x+1/2, y+1/2, -z+1/2'
'-x, -y, -z'
'x, -y, z-1/2'
'-x+1/2, -y+1/2, -z'
'x+1/2, -y+1/2, z-1/2'

loop_
_atom_site_label
_atom_site_type_symbol
_atom_site_fract_x
_atom_site_fract_y
_atom_site_fract_z
_atom_site_U_iso_or_equiv
_atom_site_adp_type
_atom_site_occupancy
_atom_site_symmetry_multiplicity
_atom_site_calc_flag
_atom_site_refinement_flags
Ag1 Ag 0.27292(5) 0.2277(2) 0.50834(9) 0.0922(6) Uani 0.50 1 d P
C1 C 0.2153(2) 0.8264(8) 0.3458(3) 0.0570(12) Uani 1 1 d .
C2 C 0.2417(3) 0.9952(8) 0.3232(3) 0.0659(13) Uani 1 1 d .
H2 H 0.2161 1.1075 0.2869 0.079 Uiso 1 1 calc R
C3 C 0.3067(3) 0.9873(10) 0.3570(4) 0.0833(18) Uani 1 1 d .
H3 H 0.3256 1.0976 0.3433 0.100 Uiso 1 1 calc R
C4 C 0.3458(3) 0.8209(13) 0.4113(5) 0.0903(19) Uani 1 1 d .
H4 H 0.3900 0.8228 0.4328 0.108 Uiso 1 1 calc R
C5 C 0.3211(3) 0.6578(11) 0.4333(4) 0.0871(19) Uani 1 1 d .
H5 H 0.3476 0.5472 0.4698 0.105 Uiso 1 1 calc R
C6 C 0.2548(3) 0.6584(8) 0.4000(3) 0.0698(15) Uani 1 1 d .
C7 C 0.1586(6) 0.599(2) 0.3677(7) 0.141(5) Uani 1 1 d .
H7 H 0.1230 0.5334 0.3640 0.169 Uiso 1 1 calc R
C8 C 0.0974(3) 0.9214(14) 0.2730(6) 0.137(4) Uani 1 1 d .
H8A H 0.1102 1.0642 0.2944 0.164 Uiso 1 1 calc R
H8B H 0.0640 0.8819 0.2864 0.164 Uiso 1 1 calc R
C9 C 0.0696(3) 0.9081(10) 0.1646(6) 0.110(3) Uani 1 1 d D
H9A H 0.0382 1.0200 0.1329 0.132 Uiso 1 1 calc R
H9B H 0.1047 0.9302 0.1529 0.132 Uiso 1 1 calc R
C10 C 0.0367(3) 0.7033(13) 0.1197(6) 0.097(2) Uani 1 1 d D
N1 N 0.1539(2) 0.7840(10) 0.3264(4) 0.0897(18) Uani 1 1 d .
N2 N 0.2160(4) 0.5200(10) 0.4128(4) 0.117(3) Uani 1 1 d .
O1 O 0.0210(3) 0.5821(13) 0.1610(4) 0.188(4) Uani 1 1 d .
O2 O 0.02649(18) 0.6672(8) 0.0375(3) 0.0929(13) Uani 1 1 d .
H2C H 0.0000 0.5001 0.0001 0.139 Uiso 1 2 d SR
O3 O 0.4280(3) 0.2514(7) 0.5938(6) 0.146(3) Uani 1 1 d .
H3D H 0.4618 0.1806 0.6082 0.220 Uiso 1 1 d R
H3C H 0.4190 0.3148 0.5423 0.220 Uiso 1 1 d R

loop_
_atom_site_aniso_label
_atom_site_aniso_U_11
_atom_site_aniso_U_22
_atom_site_aniso_U_33
_atom_site_aniso_U_23
_atom_site_aniso_U_13
_atom_site_aniso_U_12
Ag1 0.1574(16) 0.0512(8) 0.0521(7) 0.0009(4) 0.0439(11) -0.0174(8)
C1 0.069(3) 0.056(3) 0.042(2) -0.013(2) 0.026(2) -0.014(2)
C2 0.079(4) 0.052(3) 0.050(3) 0.004(2) 0.023(3) -0.001(2)
C3 0.082(4) 0.095(5) 0.068(3) -0.001(3) 0.036(3) -0.034(3)
C4 0.069(4) 0.115(6) 0.075(4) -0.002(4) 0.029(3) -0.010(4)
C5 0.092(4) 0.089(5) 0.048(3) 0.000(3) 0.015(3) 0.032(4)
C6 0.120(5) 0.044(3) 0.041(2) -0.009(2) 0.039(3) -0.017(3)
C7 0.191(9) 0.181(12) 0.100(7) -0.085(7) 0.110(7) -0.132(10)
C8 0.072(4) 0.189(9) 0.146(7) -0.092(7) 0.055(5) -0.003(5)
C9 0.066(4) 0.108(6) 0.122(6) -0.040(5) 0.027(4) 0.016(4)
C10 0.061(3) 0.145(7) 0.088(5) -0.039(5) 0.042(4) -0.017(4)
N1 0.077(3) 0.128(5) 0.072(3) -0.051(3) 0.045(3) -0.042(3)
N2 0.227(7) 0.071(4) 0.066(4) -0.028(3) 0.086(5) -0.080(5)
O1 0.212(7) 0.280(10) 0.115(4) -0.106(6) 0.115(5) -0.153(7)
O2 0.077(3) 0.123(4) 0.070(3) -0.023(3) 0.033(2) -0.012(2)
O3 0.196(6) 0.103(5) 0.212(8) -0.019(3) 0.157(6) -0.005(3)

loop_
_atom_type_symbol
_atom_type_description
_atom_type_scat_dispersion_real
_atom_type_scat_dispersion_imag
_atom_type_scat_source
C C 0.0033 0.0016 'International Tables Vol C Tables 4.2.6.8 and 6.1.1.4'
H H 0.0000 0.0000 'International Tables Vol C Tables 4.2.6.8 and 6.1.1.4'
N N 0.0061 0.0033 'International Tables Vol C Tables 4.2.6.8 and 6.1.1.4'
O O 0.0106 0.0060 'International Tables Vol C Tables 4.2.6.8 and 6.1.1.4'
Ag Ag -0.8971 1.1015 'International Tables Vol C Tables 4.2.6.8 and 6.1.1.4'

loop_
_geom_angle_atom_site_label_1
_geom_angle_atom_site_label_2
_geom_angle_atom_site_label_3
_geom_angle
_geom_angle_site_symmetry_1
_geom_angle_site_symmetry_3
Ag1 Ag1 N2 98.9(3) 7_556 7_556
Ag1 Ag1 N2 55.6(2) 7_556 .
N2 Ag1 N2 154.47(12) 7_556 .
N1 C1 C2 132.8(5) . .
N1 C1 C6 106.8(5) . .
C2 C1 C6 120.5(5) . .
C3 C2 C1 116.8(5) . .
C3 C2 H2 121.6 . .
C1 C2 H2 121.6 . .
C2 C3 C4 122.6(5) . .
C2 C3 H3 118.7 . .
C4 C3 H3 118.7 . .
C5 C4 C3 121.4(6) . .
C5 C4 H4 119.3 . .
C3 C4 H4 119.3 . .
C4 C5 C6 118.2(6) . .
C4 C5 H5 120.9 . .
C6 C5 H5 120.9 . .
N2 C6 C5 132.0(7) . .
N2 C6 C1 107.3(6) . .
C5 C6 C1 120.6(5) . .
N2 C7 N1 114.9(7) . .
N2 C7 H7 122.6 . .
N1 C7 H7 122.6 . .
N1 C8 C9 111.1(5) . .
N1 C8 H8A 109.4 . .
C9 C8 H8A 109.4 . .
N1 C8 H8B 109.4 . .
C9 C8 H8B 109.4 . .
H8A C8 H8B 108.0 . .
C10 C9 C8 114.2(7) . .
C10 C9 H9A 108.7 . .
C8 C9 H9A 108.7 . .
C10 C9 H9B 108.7 . .
C8 C9 H9B 108.7 . .
H9A C9 H9B 107.6 . .
O1 C10 O2 122.2(7) . .
O1 C10 C9 121.7(7) . .
O2 C10 C9 116.1(8) . .
C7 N1 C1 105.3(7) . .
C7 N1 C8 129.7(7) . .
C1 N1 C8 125.1(7) . .
C7 N2 C6 105.7(7) . .
C7 N2 Ag1 115.4(7) . 7_556
C6 N2 Ag1 138.1(6) . 7_556
C7 N2 Ag1 140.5(7) . .
C6 N2 Ag1 113.8(6) . .
C10 O2 H2C 116.8 . .
H3D O3 H3C 103.8 . .

loop_
_geom_bond_atom_site_label_1
_geom_bond_atom_site_label_2
_geom_bond_distance
_geom_bond_site_symmetry_2
Ag1 Ag1 1.029(2) 7_556
Ag1 N2 1.969(6) 7_556
Ag1 N2 2.359(8) .
C1 N1 1.367(6) .
C1 C2 1.398(7) .
C1 C6 1.400(8) .
C2 C3 1.360(7) .
C2 H2 0.9300 .
C3 C4 1.389(9) .
C3 H3 0.9300 .
C4 C5 1.339(10) .
C4 H4 0.9300 .
C5 C6 1.392(8) .
C5 H5 0.9300 .
C6 N2 1.380(8) .
C7 N2 1.282(12) .
C7 N1 1.335(12) .
C7 H7 0.9300 .
C8 N1 1.463(10) .
C8 C9 1.527(11) .
C8 H8A 0.9700 .
C8 H8B 0.9700 .
C9 C10 1.507(7) .
C9 H9A 0.9700 .
C9 H9B 0.9700 .
C10 O1 1.211(9) .
C10 O2 1.250(8) .
N2 Ag1 1.969(6) 7_556
O2 H2C 1.2306 .
O3 H3D 0.8503 .
O3 H3C 0.8501 .

loop_
_geom_torsion_atom_site_label_1
_geom_torsion_atom_site_label_2
_geom_torsion_atom_site_label_3
_geom_torsion_atom_site_label_4
_geom_torsion
_geom_torsion_site_symmetry_1
_geom_torsion_site_symmetry_4
N1 C1 C2 C3 178.4(5) . .
C6 C1 C2 C3 -0.6(7) . .
C1 C2 C3 C4 0.2(8) . .
C2 C3 C4 C5 0.0(10) . .
C3 C4 C5 C6 0.2(10) . .
C4 C5 C6 N2 -177.6(6) . .
C4 C5 C6 C1 -0.6(8) . .
N1 C1 C6 N2 -0.7(5) . .
C2 C1 C6 N2 178.5(4) . .
N1 C1 C6 C5 -178.4(4) . .
C2 C1 C6 C5 0.8(7) . .
N1 C8 C9 C10 69.7(8) . .
C8 C9 C10 O1 15.9(10) . .
C8 C9 C10 O2 -164.5(6) . .
N2 C7 N1 C1 1.2(9) . .
N2 C7 N1 C8 -177.5(6) . .
C2 C1 N1 C7 -179.3(6) . .
C6 C1 N1 C7 -0.2(6) . .
C2 C1 N1 C8 -0.5(9) . .
C6 C1 N1 C8 178.5(5) . .
C9 C8 N1 C7 -103.9(9) . .
C9 C8 N1 C1 77.7(8) . .
N1 C7 N2 C6 -1.6(9) . .
N1 C7 N2 Ag1 170.4(4) . 7_556
N1 C7 N2 Ag1 176.9(4) . .
C5 C6 N2 C7 178.7(6) . .
C1 C6 N2 C7 1.4(7) . .
C5 C6 N2 Ag1 9.6(10) . 7_556
C1 C6 N2 Ag1 -167.8(5) . 7_556
C5 C6 N2 Ag1 -0.3(7) . .
C1 C6 N2 Ag1 -177.6(3) . .
Ag1 Ag1 N2 C7 -13.8(8) 7_556 .
N2 Ag1 N2 C7 -13.8(8) 7_556 .
Ag1 Ag1 N2 C6 164.7(5) 7_556 .
N2 Ag1 N2 C6 164.7(5) 7_556 .
N2 Ag1 N2 Ag1 0.000(1) 7_556 7_556
